data_1550774
loop_
_publ_author_name
'Lin, Shengjia'
'Wang, Lucia'
'Aminoleslami, Negin'
'Lao, Yanting'
'Yagel, Chelsea'
'Sharma, Abhishek'

_publ_section_title
;
 A Modular and Concise Approach to MIDA Acylboronates via Chemoselective
 Oxidation of Unsymmetrical Geminal Diborylalkanes: Unlocking Access to a
 Novel Class of Acylborons
;
_journal_name_full 'Chemical Science'
_journal_paper_doi 10.1039/C9SC00378A
_journal_year 2019
_chemical_formula_moiety 'C9 H12 B N O5'
_chemical_formula_sum 'C9 H12 B N O5'
_chemical_formula_weight 225.01
_space_group_crystal_system triclinic
_space_group_IT_number 2
_space_group_name_Hall '-P 1'
_space_group_name_H-M_alt 'P -1'
_symmetry_space_group_name_Hall '-P 1'
_symmetry_space_group_name_H-M 'P -1'
_atom_sites_solution_hydrogens geom
_audit_creation_date 2018-11-09
_audit_creation_method
;
Olex2 1.2
(compiled 2018.05.29 svn.r3510 for OlexSys, GUI svn.r5506)
;
_audit_update_record
;
2018-11-21 deposited with the CCDC.    2019-03-20 downloaded from the CCDC.
;
_cell_angle_alpha 78.441(3)
_cell_angle_beta 85.514(3)
_cell_angle_gamma 63.232(3)
_cell_formula_units_Z 4
_cell_length_a 10.3672(3)
_cell_length_b 10.8231(3)
_cell_length_c 10.9398(4)
_cell_measurement_reflns_used 5697
_cell_measurement_temperature 99.9(6)
_cell_measurement_theta_max 72.7220
_cell_measurement_theta_min 4.1251
_cell_volume 1073.63(7)
_computing_cell_refinement 'CrysAlisPro 1.171.38.46 (Rigaku OD, 2015)'
_computing_data_collection 'CrysAlisPro 1.171.38.46 (Rigaku OD, 2015)'
_computing_data_reduction 'CrysAlisPro 1.171.38.46 (Rigaku OD, 2015)'
_computing_molecular_graphics 'Olex2 (Dolomanov et al., 2009)'
_computing_publication_material 'Olex2 (Dolomanov et al., 2009)'
_computing_structure_refinement 'SHELXL-2018/3 (Sheldrick, 2018)'
_diffrn_ambient_environment N~2~
_diffrn_ambient_temperature 99.9(6)
_diffrn_detector 'CCD plate'
_diffrn_detector_area_resol_mean 8.0549
_diffrn_detector_type EosS2
_diffrn_measured_fraction_theta_full 0.997
_diffrn_measured_fraction_theta_max 0.990
_diffrn_measurement_details
;
List of Runs (angles in degrees, time in seconds):

  # Type    Start    End  Width  t~exp~   \w     \q     \k     \f   Frames
#--------------------------------------------------------------------------
  1  \w    -88.00   1.00   1.00    1.00    --  -64.00  77.00 150.00   89
  2  \w      3.00  92.00   1.00    1.00    --   67.35 -77.00-120.00   89
  3  \w      3.00  92.00   1.00    1.00    --   67.35 -19.00   0.00   89
  4  \w     51.00 135.00   1.00    1.00    --   67.35  57.00   0.00   84
  5  \w    -93.00 -67.00   1.00    1.00    --  -37.78 178.00  90.00   26
  6  \w   -106.00 -71.00   1.00    1.00    --  -37.78-178.00 -90.00   35
  7  \w   -105.00 -73.00   1.00    1.00    --  -37.78 -37.00-120.00   32
  8  \w    -58.00 -19.00   1.00    1.00    --  -37.78 -37.00-120.00   39
  9  \w   -103.00 -12.00   1.00    1.00    --  -37.78 -77.00   0.00   91
 10  \w    -66.00 -40.00   1.00    1.00    --  -37.78 178.00  90.00   26
 11  \w     65.00  92.00   1.00    1.00    --   37.78-138.00-123.00   27
 12  \w    111.00 136.00   1.00    1.00    --  111.00 -77.00  60.00   25
 13  \w     44.00  87.00   1.00    1.00    --  111.00 -77.00  60.00   43
 14  \w     93.00 147.00   1.00    1.00    --  111.00 178.00 -30.00   54
 15  \w    112.00 137.00   1.00    1.00    --  111.00 -77.00  90.00   25
 16  \w    106.00 149.00   1.00    1.00    --  111.00  77.00-180.00   43
 17  \w     72.00  97.00   1.00    1.00    --  111.00 -94.00  60.00   25
 18  \w     69.00 112.00   1.00    1.00    --  111.00-111.00  30.00   43
 19  \w    100.00 126.00   1.00    1.00    --  111.00 178.00  60.00   26
 20  \w     58.00  84.00   1.00    1.00    --  111.00 -94.00 -90.00   26
 21  \w    112.00 172.00   1.00    1.00    --  111.00  45.00  60.00   60
 22  \w     57.00 107.00   1.00    1.00    --  111.00 -45.00 120.00   50
 23  \w     66.00 112.00   1.00    1.00    --  111.00-111.00 -90.00   46
 24  \w     58.00  90.00   1.00    1.00    --  111.00 178.00  60.00   32
 25  \w     64.00 116.00   1.00    1.00    --  111.00 -77.00-120.00   52
 26  \w    101.00 178.00   1.00    1.00    --  111.00  61.00  30.00   77
 27  \w     94.00 135.00   1.00    1.00    --  111.00 -15.00-120.00   41
 28  \w    133.00 178.00   1.00    1.00    --  111.00  30.00  90.00   45
 29  \w     43.00 127.00   1.00    1.00    --  111.00 -45.00 -90.00   84
 30  \w     42.00  68.00   1.00    1.00    --  111.00 -94.00  60.00   26
 31  \w    105.00 131.00   1.00    1.00    --  111.00  30.00  90.00   26
 32  \w     69.00 148.00   1.00    1.00    --  111.00 -15.00  60.00   79
 33  \w     50.00 107.00   1.00    1.00    --  111.00 -94.00 -60.00   57
 34  \w     59.00 100.00   1.00    1.00    --  111.00 -94.00 150.00   41
 35  \w     64.00 128.00   1.00    1.00    --  111.00 -45.00  30.00   64
 36  \w     49.00 101.00   1.00    1.00    --  111.00-111.00 150.00   52
 37  \w     56.00  81.00   1.00    1.00    --  111.00 -15.00-120.00   25
 38  \w    135.00 162.00   1.00    1.00    --  111.00  45.00 -30.00   27
 39  \w     74.00 100.00   1.00    1.00    --  111.00 -94.00  30.00   26
 40  \w     50.00  83.00   1.00    1.00    --  111.00 -25.00  43.75   33
 41  \w     42.00  67.00   1.00    1.00    --  111.00-111.00 120.00   25
 42  \w    114.00 143.00   1.00    1.00    --  111.00 111.00-180.00   29
 43  \w     78.00 103.00   1.00    1.00    --  111.00  15.00-180.00   25
 44  \w     44.00  90.00   1.00    1.00    --  111.00 -48.00-129.05   46
;
_diffrn_measurement_device 'four-circle diffractometer'
_diffrn_measurement_device_type 'SuperNova, Dual, Cu at zero, EosS2'
_diffrn_measurement_method '\w scans'
_diffrn_orient_matrix_type 'CrysAlisPro convention (1999,Acta A55,543-557)'
_diffrn_orient_matrix_UB_11 0.0643856000
_diffrn_orient_matrix_UB_12 -0.1578280000
_diffrn_orient_matrix_UB_13 -0.0052934000
_diffrn_orient_matrix_UB_21 -0.0009068000
_diffrn_orient_matrix_UB_22 0.0356585000
_diffrn_orient_matrix_UB_23 -0.1436099000
_diffrn_orient_matrix_UB_31 0.1534914000
_diffrn_orient_matrix_UB_32 -0.0118906000
_diffrn_orient_matrix_UB_33 0.0035147000
_diffrn_radiation_monochromator mirror
_diffrn_radiation_probe x-ray
_diffrn_radiation_type CuK\a
_diffrn_radiation_wavelength 1.54184
_diffrn_reflns_av_R_equivalents 0.0379
_diffrn_reflns_av_unetI/netI 0.0390
_diffrn_reflns_Laue_measured_fraction_full 0.997
_diffrn_reflns_Laue_measured_fraction_max 0.990
_diffrn_reflns_limit_h_max 12
_diffrn_reflns_limit_h_min -8
_diffrn_reflns_limit_k_max 13
_diffrn_reflns_limit_k_min -13
_diffrn_reflns_limit_l_max 13
_diffrn_reflns_limit_l_min -12
_diffrn_reflns_number 11143
_diffrn_reflns_point_group_measured_fraction_full 0.997
_diffrn_reflns_point_group_measured_fraction_max 0.990
_diffrn_reflns_theta_full 67.684
_diffrn_reflns_theta_max 72.887
_diffrn_reflns_theta_min 4.125
_diffrn_source 'micro-focus sealed X-ray tube'
_diffrn_source_type 'SuperNova (Cu) X-ray Source'
_exptl_absorpt_coefficient_mu 0.951
_exptl_absorpt_correction_T_max 1.000
_exptl_absorpt_correction_T_min 0.493
_exptl_absorpt_correction_type gaussian
_exptl_absorpt_process_details
;
CrysAlisPro 1.171.38.46 (Rigaku Oxford Diffraction, 2015)
Numerical absorption correction based on gaussian integration over
            a multifaceted crystal model
Empirical absorption correction using spherical harmonics,
 implemented in SCALE3 ABSPACK scaling algorithm.
;
_exptl_crystal_colour colourless
_exptl_crystal_colour_primary colourless
_exptl_crystal_density_diffrn 1.392
_exptl_crystal_description irregular
_exptl_crystal_F_000 472
_exptl_crystal_size_max 0.303
_exptl_crystal_size_mid 0.185
_exptl_crystal_size_min 0.156
_refine_diff_density_max 0.337
_refine_diff_density_min -0.237
_refine_diff_density_rms 0.049
_refine_ls_extinction_method none
_refine_ls_goodness_of_fit_ref 1.027
_refine_ls_hydrogen_treatment constr
_refine_ls_matrix_type full
_refine_ls_number_parameters 315
_refine_ls_number_reflns 4233
_refine_ls_number_restraints 43
_refine_ls_restrained_S_all 1.031
_refine_ls_R_factor_all 0.0455
_refine_ls_R_factor_gt 0.0423
_refine_ls_shift/su_max 0.000
_refine_ls_shift/su_mean 0.000
_refine_ls_structure_factor_coef Fsqd
_refine_ls_weighting_details 'w=1/[\s^2^(Fo^2^)+(0.0682P)^2^+0.2831P] where P=(Fo^2^+2Fc^2^)/3'
_refine_ls_weighting_scheme calc
_refine_ls_wR_factor_gt 0.1145
_refine_ls_wR_factor_ref 0.1190
_reflns_Friedel_coverage 0.000
_reflns_number_gt 3853
_reflns_number_total 4233
_reflns_threshold_expression 'I > 2\s(I)'
_cod_data_source_file c9sc00378a2.cif
_cod_data_source_block lucia3
_cod_original_cell_volume 1073.63(6)
_cod_database_code 1550774
_shelx_shelxl_version_number 2018/3
_chemical_oxdiff_formula 'C9 H12 B O5 N'
_shelx_space_group_comment
;
The symmetry employed for this shelxl refinement is uniquely defined
by the following loop, which should always be used as a source of
symmetry information in preference to the above space-group names.
They are only intended as comments.
;
_reflns_odcompleteness_completeness 99.74
_reflns_odcompleteness_iscentric 1
_reflns_odcompleteness_theta 66.97
_olex2_refinement_description
;
1. Fixed Uiso
 At 1.2 times of:
  All C(H) groups, All C(H,H) groups
 At 1.5 times of:
  All C(H,H,H) groups
2. Uiso/Uaniso restraints and constraints
All non-hydrogen atoms have similar U: within 1A with sigma of 0.01 and sigma
for terminal atoms of 0.02
3. Same fragment restrains
{C1B, O2B, C3B, C4B, C5B, C1A, O2A, C3A, C4A, C5A, B6, N7, C8, C9, C10, O11,
O12, C13, C14, O15, O16} sigma for 1-2: 0.02, 1-3: 0.04
as
{C1A, O2A, C3A, C4A, C5A, C1B, O2B, C3B, C4B, C5B, B6, N7, C8, C9, C10, O11,
O12, C13, C14, O15, O16}
4. Others
 Sof(C1B)=Sof(O2B)=Sof(C3B)=Sof(H3B)=Sof(C4B)=Sof(H4B)=Sof(C5B)=Sof(H5B1)=
 Sof(H5B2)=Sof(H5B3)=1-FVAR(1)
 Sof(C1A)=Sof(O2A)=Sof(C3A)=Sof(H3A)=Sof(C4A)=Sof(H4A)=Sof(C5A)=Sof(H5A1)=
 Sof(H5A2)=Sof(H5A3)=FVAR(1)
5.a Secondary CH2 refined with riding coordinates:
 C9(H9A,H9B), C13(H13A,H13B), C29(H29A,H29B), C33(H33A,H33B)
5.b Aromatic/amide H refined with riding coordinates:
 C3A(H3A), C4A(H4A), C3B(H3B), C4B(H4B), C23(H23), C24(H24)
5.c Idealised Me refined as rotating group:
 C5A(H5A1,H5A2,H5A3), C5B(H5B1,H5B2,H5B3), C8(H8A,H8B,H8C), C25(H25A,H25B,
 H25C), C28(H28A,H28B,H28C)
;
_olex2_submission_special_instructions 'No special instructions were received'
_oxdiff_exptl_absorpt_empirical_details
;
Empirical correction (ABSPACK) includes:
- Absorption correction using spherical harmonics
- Frame scaling
- Detector area scaling
;
_oxdiff_exptl_absorpt_empirical_full_max 1.336
_oxdiff_exptl_absorpt_empirical_full_min 0.811

loop_
_space_group_symop_operation_xyz
'x, y, z'
'-x, -y, -z'

loop_
_atom_site_label
_atom_site_type_symbol
_atom_site_fract_x
_atom_site_fract_y
_atom_site_fract_z
_atom_site_U_iso_or_equiv
_atom_site_adp_type
_atom_site_occupancy
_atom_site_site_symmetry_order
_atom_site_calc_flag
_atom_site_refinement_flags_posn
_atom_site_refinement_flags_adp
_atom_site_refinement_flags_occupancy
_atom_site_disorder_assembly
_atom_site_disorder_group
C1A C 0.8201(3) 0.7406(3) 0.8619(4) 0.0263(6) Uani 0.903(4) 1 d D U P A 1
O2A O 0.7057(2) 0.84448(18) 0.87423(17) 0.0304(4) Uani 0.903(4) 1 d D U P A 1
C3A C 0.9601(2) 0.7298(2) 0.89246(17) 0.0335(4) Uani 0.903(4) 1 d D U P A 1
H3A H 1.045065 0.657026 0.866518 0.040 Uiso 0.903(4) 1 calc R . P A 1
C4A C 0.97427(18) 0.81582(17) 0.95409(16) 0.0305(4) Uani 0.903(4) 1 d D U P A 1
H4A H 0.888217 0.890896 0.975631 0.037 Uiso 0.903(4) 1 calc R . P A 1
C5A C 1.1141(2) 0.8052(2) 0.9929(2) 0.0417(5) Uani 0.903(4) 1 d D U P A 1
H5A1 H 1.194139 0.723395 0.966413 0.063 Uiso 0.903(4) 1 calc GR . P A 1
H5A2 H 1.117252 0.794475 1.083843 0.063 Uiso 0.903(4) 1 calc GR . P A 1
H5A3 H 1.122738 0.890911 0.953845 0.063 Uiso 0.903(4) 1 calc GR . P A 1
C1B C 0.797(2) 0.756(2) 0.859(4) 0.016(5) Uiso 0.097(4) 1 d D U P A 2
O2B O 0.6673(17) 0.8534(19) 0.8649(19) 0.029(5) Uiso 0.097(4) 1 d D U P A 2
C3B C 0.9023(18) 0.797(2) 0.8991(17) 0.039(4) Uiso 0.097(4) 1 d D U P A 2
H3B H 0.865320 0.891836 0.909447 0.047 Uiso 0.097(4) 1 calc R . P A 2
C4B C 1.0392(17) 0.7192(19) 0.9217(17) 0.041(4) Uiso 0.097(4) 1 d D U P A 2
H4B H 1.074555 0.625952 0.906801 0.049 Uiso 0.097(4) 1 calc R . P A 2
C5B C 1.151(2) 0.751(3) 0.967(2) 0.047(5) Uiso 0.097(4) 1 d D U P A 2
H5B1 H 1.221590 0.748380 0.901248 0.070 Uiso 0.097(4) 1 calc GR . P A 2
H5B2 H 1.200329 0.681091 1.040967 0.070 Uiso 0.097(4) 1 calc GR . P A 2
H5B3 H 1.104553 0.845213 0.988718 0.070 Uiso 0.097(4) 1 calc GR . P A 2
B6 B 0.81083(17) 0.61389(16) 0.81173(13) 0.0242(3) Uani 1 1 d D U . . .
N7 N 0.75622(12) 0.65542(11) 0.66659(10) 0.0218(2) Uani 1 1 d D U . . .
C8 C 0.78087(17) 0.77308(15) 0.58962(13) 0.0293(3) Uani 1 1 d D U . . .
H8A H 0.752824 0.786007 0.502757 0.044 Uiso 1 1 calc GR . . . .
H8B H 0.883372 0.750535 0.593813 0.044 Uiso 1 1 calc GR . . . .
H8C H 0.722618 0.859993 0.621721 0.044 Uiso 1 1 calc GR . . . .
C9 C 0.60022(14) 0.68798(14) 0.67626(13) 0.0264(3) Uani 1 1 d D U . . .
H9A H 0.574354 0.645654 0.615745 0.032 Uiso 1 1 calc R . . . .
H9B H 0.538803 0.791060 0.659220 0.032 Uiso 1 1 calc R . . . .
C10 C 0.57984(15) 0.62514(15) 0.80844(14) 0.0280(3) Uani 1 1 d D U . . .
O11 O 0.47045(12) 0.62077(12) 0.84775(11) 0.0384(3) Uani 1 1 d D U . . .
O12 O 0.69962(11) 0.57817(11) 0.87697(9) 0.0290(2) Uani 1 1 d D U . . .
C13 C 0.84492(14) 0.52115(14) 0.61979(12) 0.0239(3) Uani 1 1 d D U . . .
H13A H 0.786973 0.469740 0.617522 0.029 Uiso 1 1 calc R . . . .
H13B H 0.879569 0.540901 0.534611 0.029 Uiso 1 1 calc R . . . .
C14 C 0.97053(15) 0.43562(14) 0.70944(13) 0.0262(3) Uani 1 1 d D U . . .
O15 O 1.07459(11) 0.33029(11) 0.69132(10) 0.0347(3) Uani 1 1 d D U . . .
O16 O 0.95023(11) 0.49000(10) 0.81191(9) 0.0288(2) Uani 1 1 d D U . . .
C21 C 0.64120(15) 0.27269(15) 0.64956(13) 0.0272(3) Uani 1 1 d . U . . .
O22 O 0.65252(12) 0.35812(12) 0.70272(11) 0.0364(3) Uani 1 1 d . U . . .
C23 C 0.75143(16) 0.21010(16) 0.55819(14) 0.0305(3) Uani 1 1 d . U . . .
H23 H 0.834341 0.226722 0.553490 0.037 Uiso 1 1 calc R . . . .
C24 C 0.74456(15) 0.13195(15) 0.48141(13) 0.0293(3) Uani 1 1 d . U . . .
H24 H 0.667301 0.106487 0.491474 0.035 Uiso 1 1 calc R . . . .
C25 C 0.85047(18) 0.08171(19) 0.38047(16) 0.0389(4) Uani 1 1 d . U . . .
H25A H 0.928062 0.108976 0.384419 0.058 Uiso 1 1 calc GR . . . .
H25B H 0.801270 0.124275 0.299071 0.058 Uiso 1 1 calc GR . . . .
H25C H 0.891520 -0.021061 0.391739 0.058 Uiso 1 1 calc GR . . . .
B26 B 0.49538(16) 0.25255(15) 0.67835(13) 0.0229(3) Uani 1 1 d . U . . .
N27 N 0.44334(11) 0.25479(11) 0.82349(10) 0.0205(2) Uani 1 1 d . U . . .
C28 C 0.56006(15) 0.19940(15) 0.92037(12) 0.0264(3) Uani 1 1 d . U . . .
H28A H 0.604192 0.263847 0.912481 0.040 Uiso 1 1 calc GR . . . .
H28B H 0.633823 0.106256 0.908505 0.040 Uiso 1 1 calc GR . . . .
H28C H 0.518609 0.191826 1.003564 0.040 Uiso 1 1 calc GR . . . .
C29 C 0.33915(14) 0.40549(13) 0.82247(12) 0.0237(3) Uani 1 1 d . U . . .
H29A H 0.387969 0.457161 0.847297 0.028 Uiso 1 1 calc R . . . .
H29B H 0.258555 0.412834 0.880131 0.028 Uiso 1 1 calc R . . . .
C30 C 0.28461(15) 0.46330(14) 0.68862(12) 0.0237(3) Uani 1 1 d . U . . .
O31 O 0.17932(11) 0.57144(10) 0.65330(9) 0.0310(2) Uani 1 1 d . U . . .
O32 O 0.37074(10) 0.37732(10) 0.61327(8) 0.0260(2) Uani 1 1 d . U . . .
C33 C 0.36839(14) 0.16221(13) 0.84002(12) 0.0228(3) Uani 1 1 d . U . . .
H33A H 0.262297 0.220025 0.834928 0.027 Uiso 1 1 calc R . . . .
H33B H 0.393683 0.098465 0.922300 0.027 Uiso 1 1 calc R . . . .
C34 C 0.41881(14) 0.07838(14) 0.73649(13) 0.0248(3) Uani 1 1 d . U . . .
O35 O 0.38830(11) -0.01393(11) 0.72697(11) 0.0339(3) Uani 1 1 d . U . . .
O36 O 0.49839(10) 0.12292(10) 0.65491(9) 0.0255(2) Uani 1 1 d . U . . .

loop_
_atom_site_aniso_label
_atom_site_aniso_U_11
_atom_site_aniso_U_22
_atom_site_aniso_U_33
_atom_site_aniso_U_23
_atom_site_aniso_U_13
_atom_site_aniso_U_12
C1A 0.0316(11) 0.0307(11) 0.0180(8) -0.0062(9) -0.0004(11) -0.0142(9)
O2A 0.0300(9) 0.0318(8) 0.0333(8) -0.0148(5) -0.0003(7) -0.0135(7)
C3A 0.0261(9) 0.0291(9) 0.0442(10) -0.0171(7) -0.0018(7) -0.0067(8)
C4A 0.0285(8) 0.0281(8) 0.0350(9) -0.0107(6) -0.0040(6) -0.0101(6)
C5A 0.0332(10) 0.0412(11) 0.0551(12) -0.0189(10) -0.0076(8) -0.0151(9)
B6 0.0282(7) 0.0266(7) 0.0179(6) -0.0049(5) -0.0012(5) -0.0117(6)
N7 0.0240(5) 0.0208(5) 0.0203(5) -0.0061(4) -0.0003(4) -0.0087(4)
C8 0.0406(8) 0.0269(7) 0.0228(6) -0.0025(5) -0.0020(5) -0.0175(6)
C9 0.0218(6) 0.0260(7) 0.0295(7) -0.0109(5) -0.0012(5) -0.0064(5)
C10 0.0307(7) 0.0265(7) 0.0331(7) -0.0176(6) 0.0070(6) -0.0143(6)
O11 0.0384(6) 0.0427(6) 0.0493(7) -0.0274(5) 0.0178(5) -0.0262(5)
O12 0.0385(6) 0.0325(5) 0.0226(5) -0.0080(4) 0.0041(4) -0.0209(5)
C13 0.0231(6) 0.0231(6) 0.0243(6) -0.0097(5) 0.0004(5) -0.0071(5)
C14 0.0271(7) 0.0248(7) 0.0265(6) -0.0056(5) -0.0006(5) -0.0109(6)
O15 0.0287(5) 0.0280(5) 0.0395(6) -0.0092(4) -0.0033(4) -0.0041(4)
O16 0.0313(5) 0.0274(5) 0.0231(5) -0.0037(4) -0.0051(4) -0.0085(4)
C21 0.0306(7) 0.0239(6) 0.0286(7) -0.0073(5) 0.0015(5) -0.0125(6)
O22 0.0430(6) 0.0344(6) 0.0436(6) -0.0196(5) 0.0114(5) -0.0243(5)
C23 0.0285(7) 0.0297(7) 0.0345(7) -0.0083(6) 0.0028(6) -0.0135(6)
C24 0.0274(7) 0.0284(7) 0.0292(7) -0.0059(5) 0.0006(5) -0.0095(6)
C25 0.0368(8) 0.0448(9) 0.0385(8) -0.0180(7) 0.0068(7) -0.0181(7)
B26 0.0262(7) 0.0204(7) 0.0216(7) -0.0066(5) 0.0002(5) -0.0087(6)
N27 0.0239(5) 0.0179(5) 0.0196(5) -0.0047(4) -0.0024(4) -0.0082(4)
C28 0.0281(7) 0.0267(7) 0.0241(6) -0.0049(5) -0.0074(5) -0.0107(6)
C29 0.0288(7) 0.0182(6) 0.0221(6) -0.0064(5) -0.0004(5) -0.0077(5)
C30 0.0291(7) 0.0192(6) 0.0232(6) -0.0040(5) -0.0002(5) -0.0110(5)
O31 0.0344(5) 0.0200(5) 0.0301(5) -0.0018(4) -0.0022(4) -0.0055(4)
O32 0.0293(5) 0.0247(5) 0.0192(4) -0.0047(4) 0.0002(4) -0.0076(4)
C33 0.0269(6) 0.0201(6) 0.0222(6) -0.0031(5) -0.0023(5) -0.0110(5)
C34 0.0226(6) 0.0203(6) 0.0305(7) -0.0068(5) -0.0029(5) -0.0074(5)
O35 0.0333(5) 0.0270(5) 0.0482(6) -0.0164(5) 0.0025(5) -0.0158(4)
O36 0.0289(5) 0.0244(5) 0.0264(5) -0.0112(4) 0.0027(4) -0.0123(4)

loop_
_atom_type_symbol
_atom_type_description
_atom_type_scat_dispersion_real
_atom_type_scat_dispersion_imag
_atom_type_scat_source
C C 0.0181 0.0091 'International Tables Vol C Tables 4.2.6.8 and 6.1.1.4'
H H 0.0000 0.0000 'International Tables Vol C Tables 4.2.6.8 and 6.1.1.4'
B B 0.0090 0.0039 'International Tables Vol C Tables 4.2.6.8 and 6.1.1.4'
N N 0.0311 0.0180 'International Tables Vol C Tables 4.2.6.8 and 6.1.1.4'
O O 0.0492 0.0322 'International Tables Vol C Tables 4.2.6.8 and 6.1.1.4'

loop_
_exptl_crystal_face_index_h
_exptl_crystal_face_index_k
_exptl_crystal_face_index_l
_exptl_crystal_face_perp_dist
7 3 1 0.1177
2 -5 1 0.0991
-6 -6 0 0.0406
3 7 0 0.0807
5 2 5 0.0738
0 0 7 0.1008
-7 -3 1 0.1087
0 0 -7 0.0722
2 7 2 0.0798
0 -6 -3 0.1007

loop_
_geom_angle_atom_site_label_1
_geom_angle_atom_site_label_2
_geom_angle_atom_site_label_3
_geom_angle
O2A C1A C3A 121.93(19)
O2A C1A B6 117.7(2)
C3A C1A B6 120.39(19)
C1A C3A H3A 118.3
C4A C3A C1A 123.31(18)
C4A C3A H3A 118.3
C3A C4A H4A 117.3
C3A C4A C5A 125.44(17)
C5A C4A H4A 117.3
C4A C5A H5A1 109.5
C4A C5A H5A2 109.5
C4A C5A H5A3 109.5
H5A1 C5A H5A2 109.5
H5A1 C5A H5A3 109.5
H5A2 C5A H5A3 109.5
C3B C1B O2B 110.5(14)
C3B C1B B6 134.1(14)
B6 C1B O2B 115.4(14)
C1B C3B H3B 116.0
C1B C3B C4B 127.9(18)
C4B C3B H3B 116.0
C3B C4B H4B 114.5
C5B C4B C3B 131.0(18)
C5B C4B H4B 114.5
C4B C5B H5B1 109.5
C4B C5B H5B2 109.5
C4B C5B H5B3 109.5
H5B1 C5B H5B2 109.5
H5B1 C5B H5B3 109.5
H5B2 C5B H5B3 109.5
C1A B6 N7 113.71(19)
C1B B6 N7 109.9(14)
O12 B6 C1A 111.46(17)
O12 B6 C1B 106.8(12)
O12 B6 N7 101.81(10)
O16 B6 C1A 113.63(14)
O16 B6 C1B 121.1(6)
O16 B6 N7 103.12(10)
O16 B6 O12 112.28(12)
C8 N7 B6 114.64(10)
C8 N7 C13 110.46(10)
C9 N7 B6 103.82(10)
C9 N7 C8 112.85(11)
C9 N7 C13 112.20(10)
C13 N7 B6 102.29(9)
N7 C8 H8A 109.5
N7 C8 H8B 109.5
N7 C8 H8C 109.5
H8A C8 H8B 109.5
H8A C8 H8C 109.5
H8B C8 H8C 109.5
N7 C9 H9A 110.5
N7 C9 H9B 110.5
N7 C9 C10 105.95(11)
H9A C9 H9B 108.7
C10 C9 H9A 110.5
C10 C9 H9B 110.5
O11 C10 C9 124.93(14)
O11 C10 O12 124.35(14)
O12 C10 C9 110.69(11)
C10 O12 B6 113.49(11)
N7 C13 H13A 110.5
N7 C13 H13B 110.5
H13A C13 H13B 108.7
C14 C13 N7 106.32(10)
C14 C13 H13A 110.5
C14 C13 H13B 110.5
O15 C14 C13 124.33(12)
O15 C14 O16 124.56(13)
O16 C14 C13 111.10(11)
C14 O16 B6 112.87(10)
O22 C21 C23 118.05(13)
O22 C21 B26 115.71(12)
C23 C21 B26 125.95(12)
C21 C23 H23 117.3
C24 C23 C21 125.31(14)
C24 C23 H23 117.3
C23 C24 H24 117.9
C23 C24 C25 124.27(14)
C25 C24 H24 117.9
C24 C25 H25A 109.5
C24 C25 H25B 109.5
C24 C25 H25C 109.5
H25A C25 H25B 109.5
H25A C25 H25C 109.5
H25B C25 H25C 109.5
C21 B26 N27 113.96(11)
O32 B26 C21 109.77(11)
O32 B26 N27 100.64(10)
O36 B26 C21 117.21(11)
O36 B26 N27 103.27(10)
O36 B26 O32 110.63(11)
C28 N27 B26 116.52(10)
C28 N27 C29 112.58(10)
C28 N27 C33 109.97(10)
C29 N27 B26 103.74(9)
C29 N27 C33 111.83(10)
C33 N27 B26 101.63(9)
N27 C28 H28A 109.5
N27 C28 H28B 109.5
N27 C28 H28C 109.5
H28A C28 H28B 109.5
H28A C28 H28C 109.5
H28B C28 H28C 109.5
N27 C29 H29A 110.8
N27 C29 H29B 110.8
N27 C29 C30 104.62(10)
H29A C29 H29B 108.9
C30 C29 H29A 110.8
C30 C29 H29B 110.8
O31 C30 C29 125.56(12)
O31 C30 O32 123.86(12)
O32 C30 C29 110.58(11)
C30 O32 B26 113.74(10)
N27 C33 H33A 110.4
N27 C33 H33B 110.4
N27 C33 C34 106.74(10)
H33A C33 H33B 108.6
C34 C33 H33A 110.4
C34 C33 H33B 110.4
O35 C34 C33 124.43(13)
O35 C34 O36 124.43(12)
O36 C34 C33 111.11(11)
C34 O36 B26 111.93(10)

loop_
_geom_bond_atom_site_label_1
_geom_bond_atom_site_label_2
_geom_bond_distance
C1A O2A 1.234(3)
C1A C3A 1.462(3)
C1A B6 1.619(2)
C3A H3A 0.9500
C3A C4A 1.317(2)
C4A H4A 0.9500
C4A C5A 1.490(2)
C5A H5A1 0.9800
C5A H5A2 0.9800
C5A H5A3 0.9800
C1B O2B 1.290(16)
C1B C3B 1.470(15)
C1B B6 1.662(13)
C3B H3B 0.9500
C3B C4B 1.296(16)
C4B H4B 0.9500
C4B C5B 1.494(17)
C5B H5B1 0.9800
C5B H5B2 0.9800
C5B H5B3 0.9800
B6 N7 1.6337(17)
B6 O12 1.4663(18)
B6 O16 1.4630(18)
N7 C8 1.4920(17)
N7 C9 1.4919(16)
N7 C13 1.4968(16)
C8 H8A 0.9800
C8 H8B 0.9800
C8 H8C 0.9800
C9 H9A 0.9900
C9 H9B 0.9900
C9 C10 1.512(2)
C10 O11 1.1989(18)
C10 O12 1.3367(18)
C13 H13A 0.9900
C13 H13B 0.9900
C13 C14 1.5048(18)
C14 O15 1.2050(18)
C14 O16 1.3279(17)
C21 O22 1.2372(17)
C21 C23 1.470(2)
C21 B26 1.621(2)
C23 H23 0.9500
C23 C24 1.332(2)
C24 H24 0.9500
C24 C25 1.495(2)
C25 H25A 0.9800
C25 H25B 0.9800
C25 H25C 0.9800
B26 N27 1.6378(18)
B26 O32 1.4788(17)
B26 O36 1.4624(16)
N27 C28 1.4965(16)
N27 C29 1.4949(16)
N27 C33 1.4991(16)
C28 H28A 0.9800
C28 H28B 0.9800
C28 H28C 0.9800
C29 H29A 0.9900
C29 H29B 0.9900
C29 C30 1.5163(18)
C30 O31 1.2019(17)
C30 O32 1.3366(16)
C33 H33A 0.9900
C33 H33B 0.9900
C33 C34 1.5070(18)
C34 O35 1.2002(17)
C34 O36 1.3343(17)

loop_
_geom_torsion_atom_site_label_1
_geom_torsion_atom_site_label_2
_geom_torsion_atom_site_label_3
_geom_torsion_atom_site_label_4
_geom_torsion
C1A C3A C4A C5A 176.9(3)
C1A B6 N7 C8 23.74(19)
C1A B6 N7 C9 -99.82(17)
C1A B6 N7 C13 143.31(16)
C1A B6 O12 C10 104.82(18)
C1A B6 O16 C14 -137.4(2)
O2A C1A C3A C4A 11.9(6)
O2A C1A B6 N7 68.1(4)
O2A C1A B6 O12 -46.3(4)
O2A C1A B6 O16 -174.3(3)
C3A C1A B6 N7 -112.5(3)
C3A C1A B6 O12 133.1(3)
C3A C1A B6 O16 5.0(4)
C1B C3B C4B C5B -177(3)
C1B B6 N7 C8 30.7(9)
C1B B6 N7 C9 -92.8(9)
C1B B6 N7 C13 150.3(9)
C1B B6 O12 C10 98.5(12)
C1B B6 O16 C14 -137.2(18)
O2B C1B C3B C4B 170(2)
O2B C1B B6 N7 65(3)
O2B C1B B6 O12 -44(3)
O2B C1B B6 O16 -174(2)
C3B C1B B6 N7 -115(4)
C3B C1B B6 O12 135(4)
C3B C1B B6 O16 5(5)
B6 C1A C3A C4A -167.4(2)
B6 C1B C3B C4B -10(6)
B6 N7 C9 C10 -17.04(12)
B6 N7 C13 C14 -18.98(13)
N7 B6 O12 C10 -16.76(13)
N7 B6 O16 C14 -13.85(15)
N7 C9 C10 O11 -173.78(12)
N7 C9 C10 O12 7.88(14)
N7 C13 C14 O15 -169.06(13)
N7 C13 C14 O16 12.14(15)
C8 N7 C9 C10 -141.77(11)
C8 N7 C13 C14 103.48(12)
C9 N7 C13 C14 -129.65(11)
C9 C10 O12 B6 6.63(15)
O11 C10 O12 B6 -171.72(13)
O12 B6 N7 C8 143.74(11)
O12 B6 N7 C9 20.18(12)
O12 B6 N7 C13 -96.68(11)
O12 B6 O16 C14 94.97(13)
C13 N7 C9 C10 92.66(12)
C13 C14 O16 B6 1.97(16)
O15 C14 O16 B6 -176.84(13)
O16 B6 N7 C8 -99.75(13)
O16 B6 N7 C9 136.69(11)
O16 B6 N7 C13 19.83(13)
O16 B6 O12 C10 -126.40(12)
C21 C23 C24 C25 173.47(15)
C21 B26 N27 C28 -31.29(15)
C21 B26 N27 C29 93.04(12)
C21 B26 N27 C33 -150.78(11)
C21 B26 O32 C30 -104.55(12)
C21 B26 O36 C34 145.94(12)
O22 C21 C23 C24 -170.45(15)
O22 C21 B26 N27 -38.65(17)
O22 C21 B26 O32 73.34(15)
O22 C21 B26 O36 -159.38(12)
C23 C21 B26 N27 147.74(13)
C23 C21 B26 O32 -100.28(15)
C23 C21 B26 O36 27.0(2)
B26 C21 C23 C24 3.0(2)
B26 N27 C29 C30 24.23(12)
B26 N27 C33 C34 18.08(12)
N27 B26 O32 C30 15.88(14)
N27 B26 O36 C34 19.76(13)
N27 C29 C30 O31 164.38(13)
N27 C29 C30 O32 -15.96(14)
N27 C33 C34 O35 174.23(13)
N27 C33 C34 O36 -7.54(14)
C28 N27 C29 C30 151.07(11)
C28 N27 C33 C34 -105.96(11)
C29 N27 C33 C34 128.18(11)
C29 C30 O32 B26 -1.08(15)
O31 C30 O32 B26 178.58(13)
O32 B26 N27 C28 -148.68(10)
O32 B26 N27 C29 -24.36(12)
O32 B26 N27 C33 91.82(11)
O32 B26 O36 C34 -87.19(13)
C33 N27 C29 C30 -84.53(12)
C33 C34 O36 B26 -8.74(15)
O35 C34 O36 B26 169.49(13)
O36 B26 N27 C28 96.95(12)
O36 B26 N27 C29 -138.73(10)
O36 B26 N27 C33 -22.54(12)
O36 B26 O32 C30 124.57(12)

loop_
_exptl_oxdiff_crystal_face_indexfrac_h
_exptl_oxdiff_crystal_face_indexfrac_k
_exptl_oxdiff_crystal_face_indexfrac_l
_exptl_oxdiff_crystal_face_x
_exptl_oxdiff_crystal_face_y
_exptl_oxdiff_crystal_face_z
6.7206 2.8588 0.6172 -0.0218 0.0072 0.9997
1.7857 -4.9288 0.9542 0.8878 -0.3144 0.3360
-5.6678 -5.8956 -0.0364 0.5658 -0.1999 -0.8000
3.1940 6.7716 -0.4587 -0.8607 0.3044 0.4081
4.6700 1.8440 5.3054 -0.0184 -0.7004 0.7135
0.1495 -0.0073 6.9503 -0.0260 -0.9985 0.0475
-6.6086 -2.6905 0.7705 -0.0049 -0.2006 -0.9797
-0.1229 0.0181 -6.9491 0.0260 0.9987 -0.0435
2.0000 7.0000 2.0000 -0.9866 -0.0394 0.2308
-0.0000 -6.0000 -3.0000 0.9628 0.2169 0.0608
